data_7223499
loop_
_publ_author_name
'Das, Asish R.'
'Mukherjee, Prasun'

_publ_section_title
;
 Facile synthesis of functionalized
 6-cyano-2-oxa-7-azabicyclo[4.1.0]hept-3-en-1-yl acetates : a catalyst
 free approach to access the pyran fused 2-acetoxy-NH-aziridines
;
_journal_name_full 'RSC Adv.'
_journal_paper_doi 10.1039/C5RA24510A
_journal_year 2015
_chemical_formula_moiety 'C22 H16 N2 O6'
_chemical_formula_sum 'C22 H16 N2 O6'
_chemical_formula_weight 404.37
_chemical_name_systematic
; 
 ? 
;
_space_group_IT_number 2
_symmetry_cell_setting triclinic
_symmetry_space_group_name_Hall '-P 1'
_symmetry_space_group_name_H-M 'P -1'
_atom_sites_solution_hydrogens geom
_atom_sites_solution_primary direct
_atom_sites_solution_secondary difmap
_audit_creation_method SHELXL-97
_audit_update_record
;
2015-11-01 deposited with the CCDC.
2015-12-14 downloaded from the CCDC.
;
_cell_angle_alpha 70.463(4)
_cell_angle_beta 69.253(4)
_cell_angle_gamma 62.293(3)
_cell_formula_units_Z 4
_cell_length_a 12.0263(11)
_cell_length_b 12.8267(12)
_cell_length_c 15.6641(14)
_cell_measurement_temperature 296(2)
_cell_volume 1958.0(3)
_computing_cell_refinement 'Bruker SMART'
_computing_data_collection 'Bruker SMART'
_computing_data_reduction 'Bruker SAINT'
_computing_molecular_graphics 'Ortep-3 for Windows (Farrugia, 1997)'
_computing_publication_material 'WINGX V1.80.03'
_computing_structure_refinement 'SHELXL-97 (Sheldrick, 1997)'
_computing_structure_solution 'SHELXS-97 (Sheldrick, 1990)'
_diffrn_ambient_temperature 296(2)
_diffrn_measured_fraction_theta_full 0.983
_diffrn_measured_fraction_theta_max 0.983
_diffrn_measurement_device_type 'CCD area detector'
_diffrn_radiation_monochromator graphite
_diffrn_radiation_source 'fine-focus sealed tube'
_diffrn_radiation_type MoK\a
_diffrn_radiation_wavelength 0.71073
_diffrn_reflns_av_R_equivalents 0.0273
_diffrn_reflns_av_sigmaI/netI 0.0298
_diffrn_reflns_limit_h_max 15
_diffrn_reflns_limit_h_min -15
_diffrn_reflns_limit_k_max 16
_diffrn_reflns_limit_k_min -16
_diffrn_reflns_limit_l_max 19
_diffrn_reflns_limit_l_min -20
_diffrn_reflns_number 28687
_diffrn_reflns_theta_full 27.50
_diffrn_reflns_theta_max 27.50
_diffrn_reflns_theta_min 1.42
_exptl_absorpt_coefficient_mu 0.102
_exptl_absorpt_correction_T_max 0.9859
_exptl_absorpt_correction_T_min 0.9819
_exptl_crystal_colour colourless
_exptl_crystal_density_diffrn 1.372
_exptl_crystal_density_method 'not measured'
_exptl_crystal_description granular
_exptl_crystal_F_000 840
_exptl_crystal_size_max 0.18
_exptl_crystal_size_mid 0.16
_exptl_crystal_size_min 0.14
_refine_diff_density_max 0.183
_refine_diff_density_min -0.175
_refine_diff_density_rms 0.031
_refine_ls_extinction_method none
_refine_ls_goodness_of_fit_ref 0.982
_refine_ls_hydrogen_treatment mixed
_refine_ls_matrix_type full
_refine_ls_number_parameters 553
_refine_ls_number_reflns 8848
_refine_ls_number_restraints 0
_refine_ls_restrained_S_all 0.982
_refine_ls_R_factor_all 0.0675
_refine_ls_R_factor_gt 0.0402
_refine_ls_shift/su_max 0.001
_refine_ls_shift/su_mean 0.000
_refine_ls_structure_factor_coef Fsqd
_refine_ls_weighting_details 'calc w=1/[\s^2^(Fo^2^)+(0.0001P)^2^+0.8000P] where P=(Fo^2^+2Fc^2^)/3'
_refine_ls_weighting_scheme calc
_refine_ls_wR_factor_gt 0.0692
_refine_ls_wR_factor_ref 0.0796
_reflns_number_gt 6057
_reflns_number_total 8848
_reflns_threshold_expression >2sigma(I)
_cod_data_source_file c5ra24510a2.cif
_cod_data_source_block ardpmhc1_0m
_cod_database_code 7223499

loop_
_symmetry_equiv_pos_as_xyz
'x, y, z'
'-x, -y, -z'

loop_
_atom_site_label
_atom_site_type_symbol
_atom_site_fract_x
_atom_site_fract_y
_atom_site_fract_z
_atom_site_U_iso_or_equiv
_atom_site_adp_type
_atom_site_occupancy
_atom_site_symmetry_multiplicity
_atom_site_calc_flag
_atom_site_refinement_flags
C1 C 0.14205(15) -0.08038(14) 0.22169(10) 0.0440(4) Uani 1 1 d .
C2 C 0.04004(14) -0.00003(14) 0.17042(10) 0.0433(4) Uani 1 1 d .
C3 C 0.05442(14) 0.10638(13) 0.09307(10) 0.0420(3) Uani 1 1 d .
H18 H 0.0620 0.0891 0.0344 0.050 Uiso 1 1 calc R
C4 C 0.17952(14) 0.11385(13) 0.08525(10) 0.0397(3) Uani 1 1 d .
C5 C 0.26857(14) 0.03272(13) 0.13384(10) 0.0388(3) Uani 1 1 d .
C6 C -0.03806(15) -0.05203(15) 0.16042(11) 0.0482(4) Uani 1 1 d .
C7 C 0.2408(2) -0.40081(17) 0.24788(17) 0.0905(7) Uani 1 1 d .
H25 H 0.2775 -0.4524 0.2041 0.136 Uiso 1 1 calc R
H24 H 0.1590 -0.4035 0.2852 0.136 Uiso 1 1 calc R
H23 H 0.2983 -0.4275 0.2875 0.136 Uiso 1 1 calc R
C8 C 0.38825(14) 0.04317(13) 0.12103(10) 0.0390(3) Uani 1 1 d .
C9 C 0.40877(14) 0.14037(13) 0.05556(10) 0.0428(3) Uani 1 1 d .
C10 C 0.51892(16) 0.16049(16) 0.03865(12) 0.0557(4) Uani 1 1 d .
H19 H 0.5302 0.2273 -0.0045 0.067 Uiso 1 1 calc R
C11 C 0.61119(16) 0.07945(17) 0.08713(13) 0.0588(5) Uani 1 1 d .
H20 H 0.6862 0.0912 0.0762 0.071 Uiso 1 1 calc R
C12 C 0.59421(16) -0.01926(16) 0.15183(12) 0.0547(4) Uani 1 1 d .
H21 H 0.6581 -0.0737 0.1836 0.066 Uiso 1 1 calc R
C13 C 0.48332(15) -0.03769(14) 0.16969(11) 0.0473(4) Uani 1 1 d .
H22 H 0.4718 -0.1037 0.2140 0.057 Uiso 1 1 calc R
C14 C 0.20841(15) 0.20986(14) 0.01307(11) 0.0457(4) Uani 1 1 d .
C15 C -0.06460(14) 0.22133(14) 0.10668(11) 0.0438(4) Uani 1 1 d .
C16 C -0.15925(15) 0.26028(15) 0.05889(11) 0.0507(4) Uani 1 1 d .
H26 H -0.1491 0.2151 0.0189 0.061 Uiso 1 1 calc R
C17 C -0.26814(16) 0.36489(15) 0.06981(12) 0.0547(4) Uani 1 1 d .
H27 H -0.3310 0.3891 0.0378 0.066 Uiso 1 1 calc R
C18 C -0.28415(16) 0.43381(15) 0.12819(12) 0.0521(4) Uani 1 1 d .
C19 C -0.08271(16) 0.29014(15) 0.16570(12) 0.0504(4) Uani 1 1 d .
H29 H -0.0209 0.2649 0.1989 0.060 Uiso 1 1 calc R
C20 C -0.19111(16) 0.39611(15) 0.17656(12) 0.0541(4) Uani 1 1 d .
H28 H -0.2011 0.4416 0.2162 0.065 Uiso 1 1 calc R
C21 C -0.4112(2) 0.61174(17) 0.19021(14) 0.0731(6) Uani 1 1 d .
H32 H -0.4122 0.5680 0.2534 0.110 Uiso 1 1 calc R
H31 H -0.4914 0.6807 0.1883 0.110 Uiso 1 1 calc R
H30 H -0.3408 0.6377 0.1666 0.110 Uiso 1 1 calc R
C22 C 0.44900(16) 0.78533(15) 0.46024(11) 0.0495(4) Uani 1 1 d .
C23 C 0.57344(17) 0.68539(15) 0.47252(11) 0.0498(4) Uani 1 1 d .
C24 C 0.69371(16) 0.70781(14) 0.45668(11) 0.0488(4) Uani 1 1 d .
H2 H 0.7139 0.6861 0.5173 0.059 Uiso 1 1 calc R
C25 C 0.66369(15) 0.84068(14) 0.41925(10) 0.0460(4) Uani 1 1 d .
C26 C 0.54621(15) 0.92524(15) 0.40934(10) 0.0457(4) Uani 1 1 d .
C27 C 0.76782(17) 0.87918(16) 0.40026(12) 0.0525(4) Uani 1 1 d .
C28 C 0.52477(15) 1.04944(14) 0.36665(10) 0.0455(4) Uani 1 1 d .
C29 C 0.62974(16) 1.08092(15) 0.34005(11) 0.0494(4) Uani 1 1 d .
C30 C 0.62182(19) 1.19561(16) 0.29376(13) 0.0618(5) Uani 1 1 d .
H3 H 0.6932 1.2152 0.2768 0.074 Uiso 1 1 calc R
C31 C 0.5070(2) 1.27994(17) 0.27329(14) 0.0699(5) Uani 1 1 d .
H6 H 0.5006 1.3575 0.2420 0.084 Uiso 1 1 calc R
C32 C 0.39996(19) 1.25162(17) 0.29841(13) 0.0657(5) Uani 1 1 d .
H4 H 0.3226 1.3098 0.2838 0.079 Uiso 1 1 calc R
C33 C 0.40849(17) 1.13706(15) 0.34500(12) 0.0549(4) Uani 1 1 d .
H5 H 0.3367 1.1180 0.3621 0.066 Uiso 1 1 calc R
C34 C 0.57064(18) 0.57375(17) 0.53651(12) 0.0570(4) Uani 1 1 d .
C35 C 0.1178(2) 0.8039(2) 0.55205(17) 0.0958(8) Uani 1 1 d .
H9 H 0.0878 0.8522 0.5974 0.144 Uiso 1 1 calc R
H7 H 0.1426 0.7206 0.5824 0.144 Uiso 1 1 calc R
H8 H 0.0498 0.8269 0.5225 0.144 Uiso 1 1 calc R
C36 C 0.80765(16) 0.62714(14) 0.39446(11) 0.0473(4) Uani 1 1 d .
C37 C 0.82626(17) 0.65855(15) 0.29858(11) 0.0556(4) Uani 1 1 d .
H10 H 0.7691 0.7316 0.2721 0.067 Uiso 1 1 calc R
C38 C 0.92652(17) 0.58532(16) 0.24092(12) 0.0574(4) Uani 1 1 d .
H11 H 0.9369 0.6089 0.1766 0.069 Uiso 1 1 calc R
C39 C 1.01106(16) 0.47701(15) 0.27943(13) 0.0550(4) Uani 1 1 d .
C40 C 0.99436(17) 0.44265(16) 0.37549(13) 0.0608(5) Uani 1 1 d .
H13 H 1.0511 0.3692 0.4018 0.073 Uiso 1 1 calc R
C41 C 0.89366(17) 0.51747(15) 0.43187(12) 0.0559(4) Uani 1 1 d .
H12 H 0.8832 0.4939 0.4962 0.067 Uiso 1 1 calc R
C42 C 1.1435(2) 0.4395(2) 0.12893(17) 0.0968(8) Uani 1 1 d .
H16 H 1.0756 0.4482 0.1052 0.145 Uiso 1 1 calc R
H14 H 1.2240 0.3820 0.1013 0.145 Uiso 1 1 calc R
H15 H 1.1500 0.5158 0.1139 0.145 Uiso 1 1 calc R
C43 C 0.22174(16) -0.27544(15) 0.19660(14) 0.0532(4) Uani 1 1 d .
C44 C 0.23079(19) 0.82252(19) 0.48070(14) 0.0677(5) Uani 1 1 d .
H1 H 0.4913(18) 0.6658(17) 0.3890(13) 0.078(6) Uiso 1 1 d .
H17 H -0.0187(17) -0.0273(15) 0.3069(12) 0.059(5) Uiso 1 1 d .
N1 N 0.03107(14) 0.00631(13) 0.26673(10) 0.0521(4) Uani 1 1 d .
N2 N -0.09908(15) -0.09116(15) 0.15069(12) 0.0688(4) Uani 1 1 d .
N3 N 0.52263(14) 0.72021(13) 0.38772(9) 0.0532(4) Uani 1 1 d .
N4 N 0.57283(18) 0.48356(15) 0.58339(11) 0.0756(5) Uani 1 1 d .
O1 O 0.25873(10) -0.06730(9) 0.19750(7) 0.0473(3) Uani 1 1 d .
O2 O 0.32028(10) 0.22183(10) 0.00379(7) 0.0515(3) Uani 1 1 d .
O3 O 0.14219(12) 0.28104(11) -0.03999(8) 0.0663(3) Uani 1 1 d .
O4 O -0.39538(12) 0.53602(11) 0.13434(10) 0.0687(4) Uani 1 1 d .
O5 O 0.16359(11) -0.20067(10) 0.25944(7) 0.0512(3) Uani 1 1 d .
O6 O 0.24940(12) -0.23939(11) 0.11486(9) 0.0656(3) Uani 1 1 d .
O7 O 1.11517(13) 0.39882(12) 0.22791(11) 0.0780(4) Uani 1 1 d .
O8 O 0.74659(11) 0.99817(10) 0.35971(8) 0.0566(3) Uani 1 1 d .
O9 O 0.87136(12) 0.81674(12) 0.41862(10) 0.0720(4) Uani 1 1 d .
O10 O 0.43547(10) 0.90474(10) 0.43820(8) 0.0530(3) Uani 1 1 d .
O11 O 0.33599(11) 0.77554(11) 0.51959(7) 0.0571(3) Uani 1 1 d .
O12 O 0.23773(16) 0.86882(18) 0.40154(11) 0.1092(6) Uani 1 1 d .

loop_
_atom_site_aniso_label
_atom_site_aniso_U_11
_atom_site_aniso_U_22
_atom_site_aniso_U_33
_atom_site_aniso_U_23
_atom_site_aniso_U_13
_atom_site_aniso_U_12
C1 0.0476(9) 0.0499(9) 0.0430(8) -0.0031(7) -0.0127(7) -0.0288(8)
C2 0.0424(8) 0.0517(9) 0.0446(9) -0.0118(7) -0.0104(7) -0.0242(7)
C3 0.0435(8) 0.0494(9) 0.0406(8) -0.0085(7) -0.0131(7) -0.0225(7)
C4 0.0403(8) 0.0448(8) 0.0381(8) -0.0096(7) -0.0087(6) -0.0198(7)
C5 0.0431(8) 0.0417(8) 0.0358(7) -0.0073(6) -0.0075(6) -0.0218(7)
C6 0.0414(9) 0.0546(10) 0.0515(9) -0.0090(8) -0.0122(7) -0.0216(8)
C7 0.1168(19) 0.0539(12) 0.1186(19) 0.0066(12) -0.0598(16) -0.0415(13)
C8 0.0386(8) 0.0432(8) 0.0395(8) -0.0124(6) -0.0073(6) -0.0184(7)
C9 0.0392(8) 0.0461(9) 0.0422(8) -0.0108(7) -0.0055(7) -0.0180(7)
C10 0.0486(10) 0.0606(11) 0.0598(11) -0.0073(9) -0.0055(8) -0.0317(9)
C11 0.0410(9) 0.0736(12) 0.0682(12) -0.0160(10) -0.0073(8) -0.0308(9)
C12 0.0425(9) 0.0615(11) 0.0629(11) -0.0143(9) -0.0174(8) -0.0183(8)
C13 0.0477(9) 0.0482(9) 0.0500(9) -0.0069(7) -0.0155(7) -0.0215(8)
C14 0.0467(9) 0.0489(9) 0.0417(8) -0.0051(7) -0.0104(7) -0.0219(8)
C15 0.0424(8) 0.0488(9) 0.0452(9) -0.0070(7) -0.0131(7) -0.0219(7)
C16 0.0494(9) 0.0578(10) 0.0530(10) -0.0124(8) -0.0174(8) -0.0232(8)
C17 0.0462(9) 0.0604(11) 0.0604(11) -0.0057(9) -0.0215(8) -0.0215(8)
C18 0.0452(9) 0.0466(9) 0.0585(10) -0.0046(8) -0.0088(8) -0.0200(8)
C19 0.0486(9) 0.0549(10) 0.0558(10) -0.0113(8) -0.0188(8) -0.0222(8)
C20 0.0559(10) 0.0545(10) 0.0593(10) -0.0164(8) -0.0124(8) -0.0252(9)
C21 0.0747(13) 0.0536(11) 0.0708(13) -0.0140(10) -0.0013(11) -0.0197(10)
C22 0.0546(10) 0.0580(10) 0.0420(9) -0.0054(8) -0.0055(8) -0.0345(9)
C23 0.0617(10) 0.0550(10) 0.0382(8) -0.0025(7) -0.0089(8) -0.0343(9)
C24 0.0561(10) 0.0558(10) 0.0382(8) -0.0039(7) -0.0105(7) -0.0292(8)
C25 0.0495(9) 0.0530(9) 0.0401(8) -0.0110(7) -0.0041(7) -0.0277(8)
C26 0.0493(9) 0.0570(10) 0.0379(8) -0.0141(7) -0.0005(7) -0.0308(8)
C27 0.0508(10) 0.0593(11) 0.0519(10) -0.0164(8) -0.0042(8) -0.0276(9)
C28 0.0501(9) 0.0508(9) 0.0397(8) -0.0159(7) -0.0003(7) -0.0261(8)
C29 0.0495(9) 0.0535(10) 0.0470(9) -0.0183(8) -0.0005(8) -0.0242(8)
C30 0.0649(12) 0.0576(11) 0.0657(12) -0.0149(9) 0.0002(9) -0.0360(10)
C31 0.0729(13) 0.0513(11) 0.0766(13) -0.0106(10) -0.0048(11) -0.0284(10)
C32 0.0614(12) 0.0550(11) 0.0691(12) -0.0120(9) -0.0083(10) -0.0191(9)
C33 0.0509(10) 0.0596(11) 0.0556(10) -0.0181(9) -0.0033(8) -0.0252(9)
C34 0.0679(12) 0.0676(12) 0.0455(9) -0.0026(9) -0.0130(8) -0.0412(10)
C35 0.0709(14) 0.130(2) 0.0949(17) -0.0137(15) -0.0058(13) -0.0630(15)
C36 0.0522(9) 0.0475(9) 0.0442(9) -0.0017(7) -0.0127(7) -0.0256(8)
C37 0.0600(11) 0.0485(9) 0.0469(9) -0.0025(8) -0.0155(8) -0.0151(8)
C38 0.0613(11) 0.0615(11) 0.0471(9) -0.0102(8) -0.0136(8) -0.0224(9)
C39 0.0483(10) 0.0535(10) 0.0667(11) -0.0163(9) -0.0096(9) -0.0230(8)
C40 0.0529(10) 0.0499(10) 0.0721(12) 0.0035(9) -0.0217(9) -0.0200(9)
C41 0.0585(11) 0.0599(11) 0.0477(9) 0.0045(8) -0.0172(8) -0.0292(9)
C42 0.0864(16) 0.119(2) 0.0885(17) -0.0609(16) 0.0106(13) -0.0391(15)
C43 0.0495(10) 0.0498(10) 0.0721(12) -0.0077(9) -0.0261(9) -0.0238(8)
C44 0.0674(12) 0.0884(14) 0.0615(12) -0.0076(11) -0.0156(10) -0.0472(11)
N1 0.0567(9) 0.0648(9) 0.0434(8) -0.0110(7) -0.0086(7) -0.0334(8)
N2 0.0615(10) 0.0791(11) 0.0855(12) -0.0127(9) -0.0252(9) -0.0407(9)
N3 0.0673(9) 0.0587(9) 0.0412(8) -0.0052(7) -0.0102(7) -0.0363(8)
N4 0.1010(13) 0.0758(11) 0.0629(10) 0.0134(9) -0.0283(9) -0.0574(10)
O1 0.0492(6) 0.0503(6) 0.0511(6) 0.0045(5) -0.0210(5) -0.0300(5)
O2 0.0477(6) 0.0530(7) 0.0523(7) 0.0027(5) -0.0124(5) -0.0274(5)
O3 0.0648(8) 0.0697(8) 0.0601(8) 0.0148(6) -0.0292(6) -0.0317(7)
O4 0.0556(8) 0.0536(7) 0.0867(9) -0.0161(7) -0.0170(7) -0.0122(6)
O5 0.0607(7) 0.0522(7) 0.0492(6) 0.0041(5) -0.0180(5) -0.0351(6)
O6 0.0662(8) 0.0679(8) 0.0632(8) -0.0153(7) -0.0147(7) -0.0260(7)
O7 0.0607(8) 0.0716(9) 0.0938(11) -0.0332(8) -0.0088(8) -0.0158(7)
O8 0.0514(7) 0.0574(7) 0.0666(8) -0.0158(6) -0.0041(6) -0.0310(6)
O9 0.0538(8) 0.0732(9) 0.0933(10) -0.0138(7) -0.0217(7) -0.0275(7)
O10 0.0499(6) 0.0550(7) 0.0576(7) -0.0083(5) -0.0061(5) -0.0304(6)
O11 0.0576(7) 0.0779(8) 0.0441(6) -0.0042(6) -0.0055(5) -0.0438(6)
O12 0.0981(12) 0.1749(18) 0.0688(10) 0.0166(11) -0.0345(9) -0.0824(12)

loop_
_atom_type_symbol
_atom_type_description
_atom_type_scat_dispersion_real
_atom_type_scat_dispersion_imag
_atom_type_scat_source
C C 0.0033 0.0016 'International Tables Vol C Tables 4.2.6.8 and 6.1.1.4'
H H 0.0000 0.0000 'International Tables Vol C Tables 4.2.6.8 and 6.1.1.4'
N N 0.0061 0.0033 'International Tables Vol C Tables 4.2.6.8 and 6.1.1.4'
O O 0.0106 0.0060 'International Tables Vol C Tables 4.2.6.8 and 6.1.1.4'

loop_
_geom_angle_atom_site_label_1
_geom_angle_atom_site_label_2
_geom_angle_atom_site_label_3
_geom_angle
O5 C1 O1 108.65(12)
O5 C1 N1 117.75(13)
O1 C1 N1 117.35(13)
O5 C1 C2 122.19(13)
O1 C1 C2 121.59(12)
N1 C1 C2 62.57(10)
C6 C2 C1 117.24(13)
C6 C2 N1 118.15(13)
C1 C2 N1 56.60(10)
C6 C2 C3 115.12(13)
C1 C2 C3 121.16(12)
N1 C2 C3 115.99(13)
C4 C3 C15 114.45(12)
C4 C3 C2 109.09(12)
C15 C3 C2 111.41(12)
C4 C3 H18 107.2
C15 C3 H18 107.2
C2 C3 H18 107.2
C5 C4 C14 119.15(13)
C5 C4 C3 124.82(13)
C14 C4 C3 115.74(13)
C4 C5 O1 125.16(13)
C4 C5 C8 122.09(13)
O1 C5 C8 112.74(12)
N2 C6 C2 178.49(18)
C43 C7 H25 109.5
C43 C7 H24 109.5
H25 C7 H24 109.5
C43 C7 H23 109.5
H25 C7 H23 109.5
H24 C7 H23 109.5
C9 C8 C13 118.54(14)
C9 C8 C5 116.98(13)
C13 C8 C5 124.49(13)
O2 C9 C10 116.61(14)
O2 C9 C8 121.44(13)
C10 C9 C8 121.95(14)
C11 C10 C9 118.39(16)
C11 C10 H19 120.8
C9 C10 H19 120.8
C10 C11 C12 120.91(15)
C10 C11 H20 119.5
C12 C11 H20 119.5
C13 C12 C11 120.48(16)
C13 C12 H21 119.8
C11 C12 H21 119.8
C12 C13 C8 119.71(15)
C12 C13 H22 120.1
C8 C13 H22 120.1
O3 C14 O2 116.52(14)
O3 C14 C4 125.34(15)
O2 C14 C4 118.15(13)
C19 C15 C16 118.07(15)
C19 C15 C3 121.92(13)
C16 C15 C3 120.01(14)
C17 C16 C15 121.06(16)
C17 C16 H26 119.5
C15 C16 H26 119.5
C16 C17 C18 120.24(15)
C16 C17 H27 119.9
C18 C17 H27 119.9
O4 C18 C20 124.70(16)
O4 C18 C17 115.86(15)
C20 C18 C17 119.44(16)
C15 C19 C20 121.42(15)
C15 C19 H29 119.3
C20 C19 H29 119.3
C18 C20 C19 119.76(16)
C18 C20 H28 120.1
C19 C20 H28 120.1
O4 C21 H32 109.5
O4 C21 H31 109.5
H32 C21 H31 109.5
O4 C21 H30 109.5
H32 C21 H30 109.5
H31 C21 H30 109.5
O11 C22 O10 109.60(14)
O11 C22 N3 122.49(14)
O10 C22 N3 115.99(13)
O11 C22 C23 118.65(13)
O10 C22 C23 120.95(14)
N3 C22 C23 62.65(11)
C34 C23 C22 118.04(15)
C34 C23 N3 116.19(14)
C22 C23 N3 56.77(10)
C34 C23 C24 115.24(14)
C22 C23 C24 121.62(14)
N3 C23 C24 115.84(13)
C25 C24 C36 114.14(13)
C25 C24 C23 108.86(13)
C36 C24 C23 109.85(13)
C25 C24 H2 107.9
C36 C24 H2 107.9
C23 C24 H2 107.9
C26 C25 C27 118.48(15)
C26 C25 C24 124.71(14)
C27 C25 C24 116.61(14)
C25 C26 O10 124.86(14)
C25 C26 C28 122.48(14)
O10 C26 C28 112.66(14)
O9 C27 O8 116.24(15)
O9 C27 C25 125.74(17)
O8 C27 C25 118.00(15)
C29 C28 C33 118.40(15)
C29 C28 C26 117.09(15)
C33 C28 C26 124.36(15)
O8 C29 C30 117.34(15)
O8 C29 C28 120.82(14)
C30 C29 C28 121.83(17)
C31 C30 C29 118.76(17)
C31 C30 H3 120.6
C29 C30 H3 120.6
C30 C31 C32 121.06(18)
C30 C31 H6 119.5
C32 C31 H6 119.5
C33 C32 C31 119.83(18)
C33 C32 H4 120.1
C31 C32 H4 120.1
C32 C33 C28 120.12(17)
C32 C33 H5 119.9
C28 C33 H5 119.9
N4 C34 C23 176.8(2)
C44 C35 H9 109.5
C44 C35 H7 109.5
H9 C35 H7 109.5
C44 C35 H8 109.5
H9 C35 H8 109.5
H7 C35 H8 109.5
C37 C36 C41 117.60(16)
C37 C36 C24 121.11(14)
C41 C36 C24 121.24(14)
C38 C37 C36 122.19(16)
C38 C37 H10 118.9
C36 C37 H10 118.9
C39 C38 C37 119.30(16)
C39 C38 H11 120.4
C37 C38 H11 120.4
O7 C39 C38 123.70(17)
O7 C39 C40 116.45(16)
C38 C39 C40 119.84(17)
C41 C40 C39 119.90(16)
C41 C40 H13 120.0
C39 C40 H13 120.0
C40 C41 C36 121.16(16)
C40 C41 H12 119.4
C36 C41 H12 119.4
O7 C42 H16 109.5
O7 C42 H14 109.5
H16 C42 H14 109.5
O7 C42 H15 109.5
H16 C42 H15 109.5
H14 C42 H15 109.5
O6 C43 O5 122.43(16)
O6 C43 C7 128.24(19)
O5 C43 C7 109.33(17)
O12 C44 O11 121.40(18)
O12 C44 C35 128.1(2)
O11 C44 C35 110.49(17)
C1 N1 C2 60.83(10)
C1 N1 H17 109.7(12)
C2 N1 H17 109.7(12)
C22 N3 C23 60.58(11)
C22 N3 H1 112.5(12)
C23 N3 H1 110.9(12)
C5 O1 C1 117.47(11)
C9 O2 C14 121.89(12)
C18 O4 C21 117.02(15)
C43 O5 C1 115.94(12)
C39 O7 C42 117.10(16)
C29 O8 C27 122.21(13)
C26 O10 C22 117.22(13)
C22 O11 C44 116.62(13)

loop_
_geom_bond_atom_site_label_1
_geom_bond_atom_site_label_2
_geom_bond_distance
C1 O5 1.3871(18)
C1 O1 1.3930(17)
C1 N1 1.412(2)
C1 C2 1.477(2)
C2 C6 1.452(2)
C2 N1 1.501(2)
C2 C3 1.525(2)
C3 C4 1.511(2)
C3 C15 1.516(2)
C3 H18 0.9800
C4 C5 1.3493(19)
C4 C14 1.450(2)
C5 O1 1.3624(16)
C5 C8 1.4445(19)
C6 N2 1.134(2)
C7 C43 1.486(2)
C7 H25 0.9600
C7 H24 0.9600
C7 H23 0.9600
C8 C9 1.385(2)
C8 C13 1.396(2)
C9 O2 1.3758(17)
C9 C10 1.384(2)
C10 C11 1.373(2)
C10 H19 0.9300
C11 C12 1.381(2)
C11 H20 0.9300
C12 C13 1.377(2)
C12 H21 0.9300
C13 H22 0.9300
C14 O3 1.2016(18)
C14 O2 1.3759(18)
C15 C19 1.380(2)
C15 C16 1.389(2)
C16 C17 1.380(2)
C16 H26 0.9300
C17 C18 1.383(2)
C17 H27 0.9300
C18 O4 1.3710(19)
C18 C20 1.383(2)
C19 C20 1.388(2)
C19 H29 0.9300
C20 H28 0.9300
C21 O4 1.423(2)
C21 H32 0.9600
C21 H31 0.9600
C21 H30 0.9600
C22 O11 1.3831(18)
C22 O10 1.3951(19)
C22 N3 1.416(2)
C22 C23 1.475(2)
C23 C34 1.455(2)
C23 N3 1.504(2)
C23 C24 1.524(2)
C24 C25 1.513(2)
C24 C36 1.519(2)
C24 H2 0.9800
C25 C26 1.347(2)
C25 C27 1.454(2)
C26 O10 1.3663(18)
C26 C28 1.442(2)
C27 O9 1.203(2)
C27 O8 1.379(2)
C28 C29 1.385(2)
C28 C33 1.398(2)
C29 O8 1.3773(19)
C29 C30 1.380(2)
C30 C31 1.368(3)
C30 H3 0.9300
C31 C32 1.387(3)
C31 H6 0.9300
C32 C33 1.378(2)
C32 H4 0.9300
C33 H5 0.9300
C34 N4 1.138(2)
C35 C44 1.484(3)
C35 H9 0.9600
C35 H7 0.9600
C35 H8 0.9600
C36 C37 1.382(2)
C36 C41 1.385(2)
C37 C38 1.376(2)
C37 H10 0.9300
C38 C39 1.374(2)
C38 H11 0.9300
C39 O7 1.372(2)
C39 C40 1.387(2)
C40 C41 1.377(2)
C40 H13 0.9300
C41 H12 0.9300
C42 O7 1.429(3)
C42 H16 0.9600
C42 H14 0.9600
C42 H15 0.9600
C43 O6 1.187(2)
C43 O5 1.378(2)
C44 O12 1.174(2)
C44 O11 1.388(2)
N1 H17 0.855(17)
N3 H1 0.93(2)
